data_2235428
loop_
_publ_author_name
'Teh, Chin Hoong'
'Mat Salleh, Muhammad'
'Mohamed Tahir, Mohamed Ibrahim'
'Daik, Rusli'
'Kassim, Mohammad B.'

_publ_section_title
;
 2,2'-[2,5-Bis(hexyloxy)-1,4-phenylene]dithiophene
;
_journal_coeditor_code GK2496
_journal_issue 7
_journal_name_full 'Acta Crystallographica Section E'
_journal_page_first o1976
_journal_paper_doi 10.1107/S160053681202404X
_journal_volume 68
_journal_year 2012
_chemical_formula_iupac 'C26 H34 O2 S2'
_chemical_formula_moiety 'C26 H34 O2 S2'
_chemical_formula_sum 'C26 H34 O2 S2'
_chemical_formula_weight 442.65
_chemical_melting_point_gt 369
_chemical_melting_point_lt 367
_chemical_name_systematic
;
2,2'-[2,5-Bis(hexyloxy)-1,4-phenylene]dithiophene
;
_space_group_IT_number 14
_symmetry_cell_setting monoclinic
_symmetry_space_group_name_Hall '-P 2ybc'
_symmetry_space_group_name_H-M 'P 1 21/c 1'
_atom_sites_solution_hydrogens geom
_atom_sites_solution_primary direct
_atom_sites_solution_secondary difmap
_audit_creation_method SHELXL-97
_cell_angle_alpha 90.00
_cell_angle_beta 103.982(2)
_cell_angle_gamma 90.00
_cell_formula_units_Z 2
_cell_length_a 12.2996(3)
_cell_length_b 5.42980(10)
_cell_length_c 17.6872(4)
_cell_measurement_reflns_used 3985
_cell_measurement_temperature 150(2)
_cell_measurement_theta_max 71
_cell_measurement_theta_min 4
_cell_volume 1146.23(4)
_computing_cell_refinement 'CrysAlis CCD (Oxford Diffraction, 2006)'
_computing_data_collection 'CrysAlis CCD (Oxford Diffraction, 2006)'
_computing_data_reduction 'CrysAlis RED (Oxford Diffraction, 2006)'
_computing_molecular_graphics 'SHELXTL (Sheldrick, 2008)'
_computing_publication_material
;
SHELXTL (Sheldrick, 2008), PLATON (Spek, 2009) and
publCIF (Westrip, 2010)
;
_computing_structure_refinement 'SHELXL97 (Sheldrick, 2008)'
_computing_structure_solution 'SHELXS97 (Sheldrick, 2008)'
_diffrn_ambient_temperature 150(2)
_diffrn_measured_fraction_theta_full 0.994
_diffrn_measured_fraction_theta_max 0.994
_diffrn_measurement_device 'Oxford Diffraction Gemini'
_diffrn_measurement_device_type 'Oxford Diffraction Gemini'
_diffrn_measurement_method \w
_diffrn_radiation_monochromator graphite
_diffrn_radiation_source 'fine-focus sealed tube'
_diffrn_radiation_type CuK\a
_diffrn_radiation_wavelength 1.54178
_diffrn_reflns_av_R_equivalents 0.0277
_diffrn_reflns_av_sigmaI/netI 0.0225
_diffrn_reflns_limit_h_max 14
_diffrn_reflns_limit_h_min -15
_diffrn_reflns_limit_k_max 6
_diffrn_reflns_limit_k_min -6
_diffrn_reflns_limit_l_max 15
_diffrn_reflns_limit_l_min -21
_diffrn_reflns_number 8010
_diffrn_reflns_theta_full 71.34
_diffrn_reflns_theta_max 71.34
_diffrn_reflns_theta_min 3.70
_diffrn_standards_interval_count 0
_diffrn_standards_interval_time 0
_diffrn_standards_number 0
_exptl_absorpt_coefficient_mu 2.252
_exptl_absorpt_correction_T_max 0.935
_exptl_absorpt_correction_T_min 0.592
_exptl_absorpt_correction_type multi-scan
_exptl_absorpt_process_details
;
(CrysAlis PRO; Oxford Diffraction, 2006)
;
_exptl_crystal_colour colourless
_exptl_crystal_density_diffrn 1.283
_exptl_crystal_density_method 'not measured'
_exptl_crystal_description 'thin plate'
_exptl_crystal_F_000 476
_exptl_crystal_size_max 0.26
_exptl_crystal_size_mid 0.11
_exptl_crystal_size_min 0.03
_refine_diff_density_max 0.403
_refine_diff_density_min -0.224
_refine_ls_extinction_method none
_refine_ls_goodness_of_fit_ref 1.037
_refine_ls_hydrogen_treatment constr
_refine_ls_matrix_type full
_refine_ls_number_parameters 137
_refine_ls_number_reflns 2216
_refine_ls_number_restraints 0
_refine_ls_restrained_S_all 1.037
_refine_ls_R_factor_all 0.0430
_refine_ls_R_factor_gt 0.0398
_refine_ls_shift/su_max 0.000
_refine_ls_shift/su_mean 0.000
_refine_ls_structure_factor_coef Fsqd
_refine_ls_weighting_details 'calc w=1/[\s^2^(Fo^2^)+(0.0739P)^2^+0.5049P] where P=(Fo^2^+2Fc^2^)/3'
_refine_ls_weighting_scheme calc
_refine_ls_wR_factor_gt 0.1093
_refine_ls_wR_factor_ref 0.1133
_reflns_number_gt 2018
_reflns_number_total 2216
_reflns_threshold_expression I>2sigma(I)
_cod_data_source_file gk2496.cif
_cod_data_source_block I
_cod_original_sg_symbol_H-M 'P 21/c'
_cod_database_code 2235428
_cod_database_fobs_code 2235428

loop_
_symmetry_equiv_pos_as_xyz
'x, y, z'
'-x, y+1/2, -z+1/2'
'-x, -y, -z'
'x, -y-1/2, z-1/2'

loop_
_atom_site_type_symbol
_atom_site_label
_atom_site_fract_x
_atom_site_fract_y
_atom_site_fract_z
_atom_site_U_iso_or_equiv
_atom_site_adp_type
_atom_site_calc_flag
_atom_site_refinement_flags
_atom_site_occupancy
_atom_site_symmetry_multiplicity
S S1 0.29977(3) 0.23308(7) 0.14406(2) 0.02015(17) Uani d . 1 1
O O1 0.33781(9) 0.3460(2) 0.00566(6) 0.0185(3) Uani d . 1 1
C C1 0.41842(12) 0.1767(3) 0.00089(8) 0.0151(3) Uani d . 1 1
C C2 0.44944(12) 0.0140(3) 0.06456(8) 0.0146(3) Uani d . 1 1
C C3 0.46770(12) 0.1612(3) -0.06175(8) 0.0153(3) Uani d . 1 1
H H3 0.4451 0.2703 -0.1031 0.018 Uiso calc R 1 1
C C4 0.39762(12) 0.0159(3) 0.13132(8) 0.0144(3) Uani d . 1 1
C C5 0.41723(12) -0.1539(3) 0.19221(8) 0.0163(3) Uani d . 1 1
H H5 0.4667 -0.2856 0.1962 0.020 Uiso calc R 1 1
C C6 0.35315(13) -0.1034(3) 0.24751(9) 0.0190(3) Uani d . 1 1
H H6 0.3560 -0.1990 0.2916 0.023 Uiso calc R 1 1
C C7 0.28728(13) 0.0999(3) 0.22898(9) 0.0205(3) Uani d . 1 1
H H7 0.2408 0.1595 0.2592 0.025 Uiso calc R 1 1
C C8 0.30066(12) 0.5135(3) -0.05794(8) 0.0161(3) Uani d . 1 1
H H8A 0.2722 0.4229 -0.1059 0.019 Uiso calc R 1 1
H H8B 0.3624 0.6160 -0.0643 0.019 Uiso calc R 1 1
C C9 0.20894(12) 0.6715(3) -0.03966(8) 0.0162(3) Uani d . 1 1
H H9A 0.2394 0.7674 0.0069 0.019 Uiso calc R 1 1
H H9B 0.1504 0.5663 -0.0294 0.019 Uiso calc R 1 1
C C10 0.15873(13) 0.8453(3) -0.10717(9) 0.0173(3) Uani d . 1 1
H H10A 0.2181 0.9460 -0.1184 0.021 Uiso calc R 1 1
H H10B 0.1269 0.7482 -0.1532 0.021 Uiso calc R 1 1
C C11 0.06820(13) 1.0129(3) -0.09008(9) 0.0180(3) Uani d . 1 1
H H11A 0.1007 1.1141 -0.0451 0.022 Uiso calc R 1 1
H H11B 0.0102 0.9122 -0.0770 0.022 Uiso calc R 1 1
C C12 0.01499(13) 1.1804(3) -0.15839(9) 0.0206(3) Uani d . 1 1
H H12A 0.0732 1.2796 -0.1718 0.025 Uiso calc R 1 1
H H12B -0.0182 1.0791 -0.2032 0.025 Uiso calc R 1 1
C C13 -0.07480(13) 1.3507(3) -0.14123(10) 0.0237(4) Uani d . 1 1
H H13A -0.1337 1.2538 -0.1291 0.036 Uiso calc R 1 1
H H13B -0.1050 1.4511 -0.1861 0.036 Uiso calc R 1 1
H H13C -0.0422 1.4544 -0.0977 0.036 Uiso calc R 1 1

loop_
_atom_site_aniso_label
_atom_site_aniso_U_11
_atom_site_aniso_U_22
_atom_site_aniso_U_33
_atom_site_aniso_U_12
_atom_site_aniso_U_13
_atom_site_aniso_U_23
S1 0.0231(3) 0.0238(3) 0.0156(2) 0.00695(14) 0.00873(17) 0.00228(13)
O1 0.0210(6) 0.0222(6) 0.0139(5) 0.0084(4) 0.0074(4) 0.0046(4)
C1 0.0131(7) 0.0172(7) 0.0143(7) 0.0013(6) 0.0021(5) -0.0007(6)
C2 0.0135(7) 0.0185(7) 0.0117(7) -0.0007(6) 0.0028(5) -0.0012(5)
C3 0.0166(7) 0.0174(7) 0.0115(7) 0.0015(6) 0.0022(5) 0.0024(5)
C4 0.0126(7) 0.0175(7) 0.0124(7) 0.0002(5) 0.0016(5) -0.0023(5)
C5 0.0158(7) 0.0220(8) 0.0119(7) -0.0011(6) 0.0049(6) -0.0027(6)
C6 0.0197(7) 0.0247(8) 0.0128(7) -0.0018(6) 0.0042(6) 0.0007(6)
C7 0.0211(8) 0.0286(8) 0.0138(7) 0.0016(6) 0.0079(6) -0.0008(6)
C8 0.0175(7) 0.0189(7) 0.0116(7) 0.0033(6) 0.0030(5) 0.0018(5)
C9 0.0165(7) 0.0184(7) 0.0139(7) 0.0018(6) 0.0040(6) -0.0001(6)
C10 0.0184(7) 0.0188(7) 0.0146(7) 0.0028(6) 0.0039(6) 0.0008(6)
C11 0.0188(7) 0.0181(7) 0.0170(7) 0.0019(6) 0.0041(6) -0.0003(6)
C12 0.0193(8) 0.0235(8) 0.0193(8) 0.0048(6) 0.0054(6) 0.0026(6)
C13 0.0207(8) 0.0236(8) 0.0257(8) 0.0060(6) 0.0037(6) 0.0011(7)

loop_
_atom_type_symbol
_atom_type_description
_atom_type_scat_dispersion_real
_atom_type_scat_dispersion_imag
_atom_type_scat_source
C C 0.0181 0.0091 'International Tables Vol C Tables 4.2.6.8 and 6.1.1.4'
H H 0.0000 0.0000 'International Tables Vol C Tables 4.2.6.8 and 6.1.1.4'
O O 0.0492 0.0322 'International Tables Vol C Tables 4.2.6.8 and 6.1.1.4'
S S 0.3331 0.5567 'International Tables Vol C Tables 4.2.6.8 and 6.1.1.4'

loop_
_geom_angle_atom_site_label_1
_geom_angle_atom_site_label_2
_geom_angle_atom_site_label_3
_geom_angle_site_symmetry_1
_geom_angle_site_symmetry_3
_geom_angle
C7 S1 C4 . . 92.24(7)
C1 O1 C8 . . 118.42(11)
O1 C1 C3 . . 123.50(14)
O1 C1 C2 . . 115.58(13)
C3 C1 C2 . . 120.92(14)
C3 C2 C1 3_655 . 117.07(13)
C3 C2 C4 3_655 . 119.49(13)
C1 C2 C4 . . 123.42(13)
C1 C3 C2 . 3_655 122.00(14)
C1 C3 H3 . . 119.0
C2 C3 H3 3_655 . 119.0
C5 C4 C2 . . 126.00(13)
C5 C4 S1 . . 110.17(11)
C2 C4 S1 . . 123.82(11)
C4 C5 C6 . . 112.47(14)
C4 C5 H5 . . 123.8
C6 C5 H5 . . 123.8
C7 C6 C5 . . 112.76(14)
C7 C6 H6 . . 123.6
C5 C6 H6 . . 123.6
C6 C7 S1 . . 112.35(12)
C6 C7 H7 . . 123.8
S1 C7 H7 . . 123.8
O1 C8 C9 . . 107.75(11)
O1 C8 H8A . . 110.2
C9 C8 H8A . . 110.2
O1 C8 H8B . . 110.2
C9 C8 H8B . . 110.2
H8A C8 H8B . . 108.5
C8 C9 C10 . . 111.36(12)
C8 C9 H9A . . 109.4
C10 C9 H9A . . 109.4
C8 C9 H9B . . 109.4
C10 C9 H9B . . 109.4
H9A C9 H9B . . 108.0
C11 C10 C9 . . 112.96(12)
C11 C10 H10A . . 109.0
C9 C10 H10A . . 109.0
C11 C10 H10B . . 109.0
C9 C10 H10B . . 109.0
H10A C10 H10B . . 107.8
C10 C11 C12 . . 113.12(13)
C10 C11 H11A . . 109.0
C12 C11 H11A . . 109.0
C10 C11 H11B . . 109.0
C12 C11 H11B . . 109.0
H11A C11 H11B . . 107.8
C13 C12 C11 . . 113.32(13)
C13 C12 H12A . . 108.9
C11 C12 H12A . . 108.9
C13 C12 H12B . . 108.9
C11 C12 H12B . . 108.9
H12A C12 H12B . . 107.7
C12 C13 H13A . . 109.5
C12 C13 H13B . . 109.5
H13A C13 H13B . . 109.5
C12 C13 H13C . . 109.5
H13A C13 H13C . . 109.5
H13B C13 H13C . . 109.5

loop_
_geom_bond_atom_site_label_1
_geom_bond_atom_site_label_2
_geom_bond_site_symmetry_2
_geom_bond_distance
S1 C7 . 1.7071(15)
S1 C4 . 1.7380(15)
O1 C1 . 1.3697(18)
O1 C8 . 1.4326(17)
C1 C3 . 1.388(2)
C1 C2 . 1.409(2)
C2 C3 3_655 1.404(2)
C2 C4 . 1.471(2)
C3 C2 3_655 1.404(2)
C3 H3 . 0.9300
C4 C5 . 1.394(2)
C5 C6 . 1.423(2)
C5 H5 . 0.9300
C6 C7 . 1.362(2)
C6 H6 . 0.9300
C7 H7 . 0.9300
C8 C9 . 1.513(2)
C8 H8A . 0.9700
C8 H8B . 0.9700
C9 C10 . 1.530(2)
C9 H9A . 0.9700
C9 H9B . 0.9700
C10 C11 . 1.524(2)
C10 H10A . 0.9700
C10 H10B . 0.9700
C11 C12 . 1.527(2)
C11 H11A . 0.9700
C11 H11B . 0.9700
C12 C13 . 1.526(2)
C12 H12A . 0.9700
C12 H12B . 0.9700
C13 H13A . 0.9600
C13 H13B . 0.9600
C13 H13C . 0.9600

loop_
_geom_hbond_atom_site_label_D
_geom_hbond_atom_site_label_H
_geom_hbond_atom_site_label_A
_geom_hbond_site_symmetry_A
_geom_hbond_distance_DH
_geom_hbond_distance_HA
_geom_hbond_distance_DA
_geom_hbond_angle_DHA
C5 H5 Cg1 2_645 0.93 2.85 3.5809(16) 137
